data_9010118
loop_
_publ_author_name
'Martin, C. D.'
'Crichton, W. A.'
'Liu, H.'
'Prakapenka, V.'
'Chen, J.'
'Parise, J. B.'

_publ_section_title
;
 Rietveld structure refinement of perovskite and post-perovskite phases of
 NaMgF3 (neighborite) at high pressures
 Sample: (a), P = 27 GPa
;
_journal_name_full 'American Mineralogist'
_journal_page_first 1703
_journal_page_last 1706
_journal_paper_doi 10.2138/am.2006.2308
_journal_volume 91
_journal_year 2006
_chemical_compound_source Synthetic
_chemical_formula_sum 'F3 Mg Na'
_chemical_name_mineral Neighborite
_space_group_IT_number 62
_symmetry_space_group_name_Hall '-P 2c 2ab'
_symmetry_space_group_name_H-M 'P b n m'
_cell_angle_alpha 90
_cell_angle_beta 90
_cell_angle_gamma 90
_cell_length_a 4.8904
_cell_length_b 5.2022
_cell_length_c 7.1403
_cell_formula_units_Z 4
_cell_volume 181.655
_database_code_amcsd 0004239
_diffrn_ambient_pressure 2.7e+07
_exptl_crystal_density_diffrn 3.813
_cod_original_formula_sum 'Na Mg F3'
_cod_database_code 9010118

loop_
_space_group_symop_operation_xyz
x,y,z
x,y,1/2-z
-x,-y,1/2+z
1/2+x,1/2-y,1/2+z
1/2-x,1/2+y,1/2-z
1/2-x,1/2+y,z
1/2+x,1/2-y,-z
-x,-y,-z

loop_
_atom_site_label
_atom_site_fract_x
_atom_site_fract_y
_atom_site_fract_z
Na 0.97710 0.08020 0.25000
Mg 0.00000 0.50000 0.00000
F1 0.10190 0.46970 0.25000
F2 0.67500 0.31100 0.06190

loop_
_cod_related_entry_id
_cod_related_entry_database
_cod_related_entry_code
1 AMCSD 0004239
